data_7213048
loop_
_publ_author_name
'Butler, Richard N.'
'Cloonan, Martin O.'
'McArdle, P.'
'Cunningham, D.'

_publ_section_title
;
 1,2,3-Thiadiazol-3-ium-3-methanide (ylide) 1,3-dipoles:
 cycloaddition--rearrangement sequences leading to substituted
 1-(2-vinylthioethenyl)pyrazole systems: azolium 1,3-dipoles
;
_journal_issue 11
_journal_name_full 'Journal of the Chemical Society, Perkin Transactions 1'
_journal_page_first 1415
_journal_paper_doi 10.1039/a901727e
_journal_year 1999
_chemical_formula_sum 'C27 H24 N2 O8 S'
_chemical_formula_weight 536.54
_chemical_name_systematic
;
 ?
;
_space_group_IT_number 2
_symmetry_cell_setting triclinic
_symmetry_space_group_name_Hall '-P 1'
_symmetry_space_group_name_H-M 'P -1'
_atom_sites_solution_hydrogens geom
_atom_sites_solution_primary direct
_atom_sites_solution_secondary difmap
_audit_creation_method SHELXL-97
_cell_angle_alpha 97.974(15)
_cell_angle_beta 105.989(16)
_cell_angle_gamma 111.055(12)
_cell_formula_units_Z 2
_cell_length_a 10.605(2)
_cell_length_b 11.781(2)
_cell_length_c 12.306(3)
_cell_measurement_reflns_used 25
_cell_measurement_temperature 293(2)
_cell_measurement_theta_max 18
_cell_measurement_theta_min 12
_cell_volume 1330.0(5)
_computing_molecular_graphics 'ORTEX (P.McArdle, 1995)'
_computing_publication_material 'SHELXL-97/2 (Sheldrick,1997)'
_computing_structure_refinement 'SHELXL-97 (Sheldrick, 1997)'
_computing_structure_solution 'SHELXS-97 (Sheldrick, 1990)'
_diffrn_ambient_temperature 293(2)
_diffrn_measured_fraction_theta_full 0.577
_diffrn_measured_fraction_theta_max 0.577
_diffrn_measurement_device_type '4-circle diffractometer'
_diffrn_measurement_method 'scintillation counter'
_diffrn_radiation_monochromator graphite
_diffrn_radiation_source 'fine-focus sealed tube'
_diffrn_radiation_type MoK\a
_diffrn_radiation_wavelength 0.71069
_diffrn_reflns_av_R_equivalents 0.0617
_diffrn_reflns_av_sigmaI/netI 0.0313
_diffrn_reflns_limit_h_max 12
_diffrn_reflns_limit_h_min -5
_diffrn_reflns_limit_k_max 16
_diffrn_reflns_limit_k_min -17
_diffrn_reflns_limit_l_max 17
_diffrn_reflns_limit_l_min -18
_diffrn_reflns_number 5939
_diffrn_reflns_theta_full 31.94
_diffrn_reflns_theta_max 31.94
_diffrn_reflns_theta_min 2.20
_exptl_absorpt_coefficient_mu 0.174
_exptl_crystal_colour Colourless
_exptl_crystal_density_diffrn 1.340
_exptl_crystal_density_method 'not measured'
_exptl_crystal_description Parallelepiped
_exptl_crystal_F_000 560
_exptl_crystal_size_max 0.46
_exptl_crystal_size_mid 0.31
_exptl_crystal_size_min 0.17
_refine_diff_density_max 0.701
_refine_diff_density_min -0.625
_refine_diff_density_rms 0.089
_refine_ls_extinction_method none
_refine_ls_goodness_of_fit_ref 1.089
_refine_ls_hydrogen_treatment mixed
_refine_ls_matrix_type full
_refine_ls_number_parameters 347
_refine_ls_number_reflns 5305
_refine_ls_number_restraints 0
_refine_ls_restrained_S_all 1.089
_refine_ls_R_factor_all 0.0832
_refine_ls_R_factor_gt 0.0725
_refine_ls_shift/su_max 0.005
_refine_ls_shift/su_mean 0.000
_refine_ls_structure_factor_coef Fsqd
_refine_ls_weighting_details 'calc w=1/[\s^2^(Fo^2^)+(0.1626P)^2^+0.3029P] where P=(Fo^2^+2Fc^2^)/3'
_refine_ls_weighting_scheme calc
_refine_ls_wR_factor_gt 0.2244
_refine_ls_wR_factor_ref 0.2348
_reflns_number_gt 4119
_reflns_number_total 5305
_reflns_threshold_expression >2sigma(I)
_cod_data_source_file 901727esup1.cif
_cod_data_source_block mc5
_cod_depositor_comments
;
The following automatic conversions were performed:
'_atom_site_symetry_multiplicity' tag replaced with
'_atom_site_symmetry_multiplicity'.

Automatic conversion script
Id: cif_correct_tags 1440 2010-10-19 06:21:57Z saulius 

The following automatic conversions were performed:

'_symmetry_cell_setting' value 'Triclinic' changed to 'triclinic'
according to /home/saulius/struct/CIF-dictionaries/cif_core.dic
dictionary named 'cif_core.dic' version 2.4.2 from 2011-04-26.

Automatic conversion script
Id: cif_fix_values 1891 2012-01-12 08:04:46Z andrius 
;
_cod_original_sg_symbol_H-M P-1
_cod_database_code 7213048

loop_
_symmetry_equiv_pos_as_xyz
'x, y, z'
'-x, -y, -z'

loop_
_atom_site_label
_atom_site_type_symbol
_atom_site_fract_x
_atom_site_fract_y
_atom_site_fract_z
_atom_site_U_iso_or_equiv
_atom_site_adp_type
_atom_site_occupancy
_atom_site_symmetry_multiplicity
_atom_site_calc_flag
_atom_site_refinement_flags
S1 S 0.90023(7) 0.11543(6) 0.32541(6) 0.0476(2) Uani 1 1 d .
N1 N 0.8226(2) -0.11253(19) 0.14195(17) 0.0437(5) Uani 1 1 d .
N2 N 0.7784(3) -0.0574(2) 0.0586(2) 0.0595(6) Uani 1 1 d .
O1 O 1.0773(2) 0.1993(2) 0.15783(16) 0.0624(5) Uani 1 1 d .
O2 O 1.2163(2) 0.3841(2) 0.2924(2) 0.0684(6) Uani 1 1 d .
O3 O 0.7709(2) 0.2700(2) 0.4018(2) 0.0664(6) Uani 1 1 d .
O4 O 0.8370(3) 0.4693(2) 0.3878(2) 0.0789(7) Uani 1 1 d .
O5 O 0.4067(2) -0.1461(2) -0.1138(2) 0.0748(7) Uani 1 1 d .
O6 O 0.6059(2) -0.0199(2) -0.14003(17) 0.0574(5) Uani 1 1 d .
O7 O 0.4203(3) -0.3741(3) 0.1030(2) 0.1063(11) Uani 1 1 d .
O8 O 0.3937(2) -0.3976(2) -0.08447(19) 0.0732(7) Uani 1 1 d .
C1 C 0.9929(3) 0.2641(2) 0.3064(2) 0.0478(6) Uani 1 1 d .
C2 C 0.9616(3) 0.3619(3) 0.3310(3) 0.0571(7) Uani 1 1 d .
H2 H 1.0157 0.4372 0.3181 0.074 Uiso 1 1 calc R
C3 C 1.0994(3) 0.2770(3) 0.2434(2) 0.0506(6) Uani 1 1 d .
C4 C 1.3213(4) 0.4026(4) 0.2327(4) 0.0927(13) Uani 1 1 d .
H4A H 1.3456 0.3316 0.2265 0.130 Uiso 1 1 calc R
H4B H 1.4067 0.4780 0.2769 0.130 Uiso 1 1 calc R
H4C H 1.2802 0.4105 0.1557 0.130 Uiso 1 1 calc R
C5 C 0.8472(3) 0.3591(3) 0.3773(2) 0.0562(7) Uani 1 1 d .
C6 C 0.7165(5) 0.4726(4) 0.4187(5) 0.0983(14) Uani 1 1 d .
H6A H 0.6291 0.4036 0.3660 0.138 Uiso 1 1 calc R
H6B H 0.7098 0.5509 0.4131 0.138 Uiso 1 1 calc R
H6C H 0.7305 0.4656 0.4975 0.138 Uiso 1 1 calc R
C7 C 1.0159(2) 0.0404(2) 0.31179(19) 0.0404(5) Uani 1 1 d .
C8 C 0.9618(2) -0.0700(2) 0.23172(19) 0.0424(5) Uani 1 1 d .
C9 C 1.1664(3) 0.1023(2) 0.39719(19) 0.0410(5) Uani 1 1 d .
C10 C 1.2816(3) 0.1145(3) 0.3601(2) 0.0510(6) Uani 1 1 d .
H10 H 1.2651 0.0840 0.2813 0.066 Uiso 1 1 calc R
C11 C 1.4214(3) 0.1723(3) 0.4406(3) 0.0652(8) Uani 1 1 d .
H11 H 1.4988 0.1813 0.4156 0.085 Uiso 1 1 calc R
C12 C 1.4458(3) 0.2164(3) 0.5571(3) 0.0709(9) Uani 1 1 d .
H12 H 1.5397 0.2537 0.6109 0.092 Uiso 1 1 calc R
C13 C 1.3341(4) 0.2060(3) 0.5945(2) 0.0659(8) Uani 1 1 d .
H13 H 1.3519 0.2369 0.6735 0.086 Uiso 1 1 calc R
C14 C 1.1939(3) 0.1496(3) 0.5154(2) 0.0513(6) Uani 1 1 d .
H14 H 1.1178 0.1433 0.5413 0.067 Uiso 1 1 calc R
C15 C 1.0299(3) -0.1591(2) 0.2239(2) 0.0427(5) Uani 1 1 d .
C16 C 1.0920(3) -0.1941(3) 0.3203(2) 0.0497(6) Uani 1 1 d .
H16 H 1.0926 -0.1602 0.3934 0.065 Uiso 1 1 calc R
C17 C 1.1529(3) -0.2784(3) 0.3092(3) 0.0616(7) Uani 1 1 d .
H17 H 1.1931 -0.3018 0.3747 0.080 Uiso 1 1 calc R
C18 C 1.1547(4) -0.3278(3) 0.2029(3) 0.0690(8) Uani 1 1 d .
H18 H 1.1975 -0.3836 0.1963 0.090 Uiso 1 1 calc R
C19 C 1.0928(4) -0.2949(3) 0.1049(3) 0.0701(8) Uani 1 1 d .
H19 H 1.0938 -0.3287 0.0324 0.091 Uiso 1 1 calc R
C20 C 1.0296(3) -0.2120(3) 0.1149(2) 0.0557(7) Uani 1 1 d .
H20 H 0.9865 -0.1912 0.0487 0.072 Uiso 1 1 calc R
C21 C 0.6349(3) -0.1336(2) -0.0035(2) 0.0423(5) Uani 1 1 d .
C22 C 0.6013(3) -0.2338(2) 0.0502(2) 0.0440(5) Uani 1 1 d .
C23 C 0.7149(2) -0.22136(19) 0.13732(18) 0.0347(5) Uani 1 1 d .
H23 H 0.7200 -0.2753 0.1852 0.045 Uiso 1 1 calc R
C24 C 0.5350(3) -0.1040(2) -0.0917(2) 0.0463(6) Uani 1 1 d .
C25 C 0.5218(4) 0.0277(3) -0.2186(3) 0.0651(8) Uani 1 1 d .
H25A H 0.4365 -0.0415 -0.2737 0.091 Uiso 1 1 calc R
H25B H 0.5782 0.0736 -0.2600 0.091 Uiso 1 1 calc R
H25C H 0.4948 0.0828 -0.1744 0.091 Uiso 1 1 calc R
C26 C 0.4632(3) -0.3421(3) 0.0269(2) 0.0548(7) Uani 1 1 d .
C27 C 0.2517(4) -0.4985(3) -0.1141(4) 0.0927(13) Uani 1 1 d .
H27A H 0.2562 -0.5513 -0.0616 0.130 Uiso 1 1 calc R
H27B H 0.2203 -0.5478 -0.1932 0.130 Uiso 1 1 calc R
H27C H 0.1848 -0.4631 -0.1070 0.130 Uiso 1 1 calc R

loop_
_atom_site_aniso_label
_atom_site_aniso_U_11
_atom_site_aniso_U_22
_atom_site_aniso_U_33
_atom_site_aniso_U_23
_atom_site_aniso_U_13
_atom_site_aniso_U_12
S1 0.0362(4) 0.0548(4) 0.0567(4) 0.0210(3) 0.0189(3) 0.0200(3)
N1 0.0325(11) 0.0488(10) 0.0423(9) 0.0153(8) 0.0059(8) 0.0132(9)
N2 0.0534(15) 0.0677(14) 0.0531(12) 0.0210(11) 0.0140(11) 0.0223(12)
O1 0.0597(13) 0.0790(13) 0.0483(10) 0.0216(10) 0.0258(9) 0.0219(11)
O2 0.0490(12) 0.0639(12) 0.0893(15) 0.0223(11) 0.0313(11) 0.0142(10)
O3 0.0541(13) 0.0755(14) 0.0774(14) 0.0212(11) 0.0295(11) 0.0307(11)
O4 0.0699(15) 0.0719(14) 0.1047(19) 0.0242(13) 0.0312(14) 0.0398(12)
O5 0.0360(12) 0.0900(16) 0.0893(16) 0.0450(13) 0.0096(10) 0.0179(11)
O6 0.0458(11) 0.0781(13) 0.0573(10) 0.0351(10) 0.0182(9) 0.0295(10)
O7 0.0733(18) 0.114(2) 0.0782(16) 0.0293(15) 0.0245(14) -0.0185(16)
O8 0.0598(13) 0.0602(12) 0.0617(12) 0.0110(9) 0.0016(10) 0.0003(10)
C1 0.0399(14) 0.0557(13) 0.0444(11) 0.0167(10) 0.0107(11) 0.0181(11)
C2 0.0493(16) 0.0540(14) 0.0661(16) 0.0202(12) 0.0200(13) 0.0180(13)
C3 0.0430(15) 0.0616(15) 0.0523(14) 0.0268(12) 0.0170(12) 0.0230(13)
C4 0.063(2) 0.086(2) 0.136(4) 0.048(2) 0.054(2) 0.0176(19)
C5 0.0434(15) 0.0665(17) 0.0549(14) 0.0111(12) 0.0123(12) 0.0242(14)
C6 0.076(3) 0.096(3) 0.133(4) 0.015(3) 0.034(3) 0.055(2)
C7 0.0322(12) 0.0515(12) 0.0384(10) 0.0181(9) 0.0134(9) 0.0152(10)
C8 0.0301(12) 0.0547(13) 0.0387(10) 0.0187(9) 0.0096(9) 0.0133(10)
C9 0.0340(12) 0.0474(11) 0.0386(10) 0.0140(9) 0.0102(10) 0.0147(10)
C10 0.0379(14) 0.0625(15) 0.0495(13) 0.0122(11) 0.0179(11) 0.0167(12)
C11 0.0346(15) 0.0769(19) 0.0735(18) 0.0116(15) 0.0164(13) 0.0166(14)
C12 0.0409(16) 0.082(2) 0.0642(18) 0.0088(15) -0.0023(14) 0.0164(15)
C13 0.0577(18) 0.080(2) 0.0422(12) 0.0104(13) 0.0028(13) 0.0227(16)
C14 0.0474(15) 0.0665(16) 0.0422(11) 0.0183(11) 0.0171(11) 0.0235(13)
C15 0.0349(12) 0.0470(12) 0.0417(11) 0.0143(9) 0.0125(10) 0.0121(10)
C16 0.0436(14) 0.0620(15) 0.0465(12) 0.0217(11) 0.0160(11) 0.0226(12)
C17 0.0516(17) 0.0729(18) 0.0707(18) 0.0337(15) 0.0192(14) 0.0337(15)
C18 0.0573(18) 0.0679(18) 0.090(2) 0.0205(16) 0.0270(17) 0.0345(16)
C19 0.072(2) 0.080(2) 0.0651(17) 0.0093(15) 0.0316(16) 0.0362(18)
C20 0.0510(16) 0.0692(16) 0.0445(12) 0.0156(11) 0.0152(12) 0.0235(14)
C21 0.0330(12) 0.0513(12) 0.0401(10) 0.0140(9) 0.0104(10) 0.0159(10)
C22 0.0360(13) 0.0489(12) 0.0445(11) 0.0114(9) 0.0146(10) 0.0148(11)
C23 0.0254(11) 0.0389(10) 0.0367(9) 0.0146(8) 0.0089(9) 0.0101(9)
C24 0.0390(15) 0.0543(13) 0.0432(11) 0.0145(10) 0.0117(10) 0.0183(11)
C25 0.0659(19) 0.0804(19) 0.0618(16) 0.0345(15) 0.0198(15) 0.0409(17)
C26 0.0410(15) 0.0544(14) 0.0588(15) 0.0165(12) 0.0118(13) 0.0124(12)
C27 0.056(2) 0.0638(19) 0.104(3) 0.0176(19) -0.009(2) -0.0050(17)

loop_
_atom_type_symbol
_atom_type_description
_atom_type_scat_dispersion_real
_atom_type_scat_dispersion_imag
_atom_type_scat_source
C C 0.0033 0.0016 'International Tables Vol C Tables 4.2.6.8 and 6.1.1.4'
H H 0.0000 0.0000 'International Tables Vol C Tables 4.2.6.8 and 6.1.1.4'
N N 0.0061 0.0033 'International Tables Vol C Tables 4.2.6.8 and 6.1.1.4'
O O 0.0106 0.0060 'International Tables Vol C Tables 4.2.6.8 and 6.1.1.4'
S S 0.1246 0.1234 'International Tables Vol C Tables 4.2.6.8 and 6.1.1.4'

loop_
_geom_angle_atom_site_label_1
_geom_angle_atom_site_label_2
_geom_angle_atom_site_label_3
_geom_angle
C1 S1 C7 101.57(12)
N2 N1 C23 112.23(19)
N2 N1 C8 129.1(2)
C23 N1 C8 118.60(19)
N1 N2 C21 106.5(2)
C3 O2 C4 114.0(3)
C5 O4 C6 115.4(3)
C24 O6 C25 116.6(2)
C26 O8 C27 115.6(3)
C2 C1 C3 117.6(2)
C2 C1 S1 123.3(2)
C3 C1 S1 118.49(19)
C1 C2 C5 124.3(3)
O1 C3 O2 124.9(3)
O1 C3 C1 123.3(2)
O2 C3 C1 111.9(2)
O3 C5 O4 123.9(3)
O3 C5 C2 125.6(3)
O4 C5 C2 110.5(3)
C8 C7 C9 124.1(2)
C8 C7 S1 119.12(18)
C9 C7 S1 116.67(17)
C7 C8 N1 119.6(2)
C7 C8 C15 126.9(2)
N1 C8 C15 113.5(2)
C10 C9 C14 119.0(2)
C10 C9 C7 120.5(2)
C14 C9 C7 120.6(2)
C9 C10 C11 119.9(3)
C12 C11 C10 120.1(3)
C13 C12 C11 120.6(3)
C12 C13 C14 120.2(3)
C13 C14 C9 120.3(3)
C16 C15 C20 118.4(2)
C16 C15 C8 122.5(2)
C20 C15 C8 119.1(2)
C17 C16 C15 120.7(3)
C18 C17 C16 120.5(3)
C17 C18 C19 119.9(3)
C20 C19 C18 119.9(3)
C19 C20 C15 120.4(3)
N2 C21 C22 104.8(2)
N2 C21 C24 126.4(2)
C22 C21 C24 128.0(2)
C23 C22 C21 111.5(2)
C23 C22 C26 117.7(2)
C21 C22 C26 130.7(2)
C22 C23 N1 104.9(2)
O5 C24 O6 124.4(2)
O5 C24 C21 124.4(2)
O6 C24 C21 111.2(2)
O7 C26 O8 124.2(3)
O7 C26 C22 123.1(3)
O8 C26 C22 112.7(2)

loop_
_geom_bond_atom_site_label_1
_geom_bond_atom_site_label_2
_geom_bond_distance
S1 C1 1.759(3)
S1 C7 1.779(2)
N1 N2 1.354(3)
N1 C23 1.358(3)
N1 C8 1.438(3)
N2 C21 1.376(3)
O1 C3 1.201(3)
O2 C3 1.321(3)
O2 C4 1.465(4)
O3 C5 1.208(4)
O4 C5 1.333(4)
O4 C6 1.441(5)
O5 C24 1.203(3)
O6 C24 1.332(3)
O6 C25 1.442(3)
O7 C26 1.198(4)
O8 C26 1.303(3)
O8 C27 1.450(4)
C1 C2 1.328(4)
C1 C3 1.514(4)
C2 C5 1.468(4)
C7 C8 1.337(3)
C7 C9 1.487(3)
C8 C15 1.479(4)
C9 C10 1.386(4)
C9 C14 1.391(3)
C10 C11 1.386(4)
C11 C12 1.373(5)
C12 C13 1.357(5)
C13 C14 1.383(4)
C15 C16 1.382(3)
C15 C20 1.397(4)
C16 C17 1.376(4)
C17 C18 1.365(5)
C18 C19 1.382(5)
C19 C20 1.379(5)
C21 C22 1.414(3)
C21 C24 1.470(3)
C22 C23 1.319(3)
C22 C26 1.477(4)
